data_2203017
loop_
_publ_author_name
'\"Ozdemir, Nam\?ik'
'Din\,cer, Muharrem'
'Kahveci, Bahittin'
'A\(gar, Erbil'
'\,Sa\,smaz, Selami'

_publ_section_title 4-(<i>m</i>-Chlorobenzylamino)-3-phenyl-4,5-dihydro-1<i>H</i>-1,2,4-triazol-5-one
_journal_issue 8
_journal_name_full 'Acta Crystallographica Section E'
_journal_page_first o1223
_journal_page_last o1225
_journal_paper_doi 10.1107/S1600536803015988
_journal_volume 59
_journal_year 2003
_chemical_formula_iupac 'C15 H13 Cl N4 O'
_chemical_formula_moiety 'C15 H13 Cl N4 O'
_chemical_formula_sum 'C15 H13 Cl N4 O'
_chemical_formula_weight 300.74
_chemical_name_systematic
;
4-(m-Chlorobenzylamino)-3-phenyl-4,5-dihydro-1H-1,2,4-triazol-5-one
;
_space_group_IT_number 2
_symmetry_cell_setting triclinic
_symmetry_space_group_name_Hall '-P 1'
_symmetry_space_group_name_H-M 'P -1'
_atom_sites_solution_hydrogens difmap
_atom_sites_solution_primary direct
_atom_sites_solution_secondary difmap
_audit_creation_method 'WinGX routine-INITIALISE'
_cell_angle_alpha 88.224(10)
_cell_angle_beta 80.974(11)
_cell_angle_gamma 72.945(10)
_cell_formula_units_Z 2
_cell_length_a 7.1819(10)
_cell_length_b 7.4204(9)
_cell_length_c 14.3295(19)
_cell_measurement_reflns_used 6723
_cell_measurement_temperature 293(2)
_cell_measurement_theta_max 29.5
_cell_measurement_theta_min 2.7
_cell_volume 720.94(17)
_computing_cell_refinement X-AREA
_computing_data_collection 'X-AREA (Stoe & Cie, 2001)'
_computing_data_reduction 'X-RED (Stoe & Cie, 2001)'
_computing_molecular_graphics 'ORTEP-3 for Windows (Farrugia, 1997) and PLATON (Spek, 1997)'
_computing_publication_material 'WinGX (Farrugia, 1999)'
_computing_structure_refinement 'SHELXL97 (Sheldrick, 1997)'
_computing_structure_solution 'SHELXS86 (Sheldrick, 1990)'
_diffrn_ambient_temperature 293(2)
_diffrn_detector_area_resol_mean 6.67
_diffrn_measured_fraction_theta_full 0.935
_diffrn_measured_fraction_theta_max 0.935
_diffrn_measurement_device_type 'Stoe IPDS 2'
_diffrn_measurement_method \f
_diffrn_radiation_monochromator 'plane graphite'
_diffrn_radiation_source 'sealed X-ray tube'
_diffrn_radiation_type MoK\a
_diffrn_radiation_wavelength 0.71073
_diffrn_reflns_av_R_equivalents 0.044
_diffrn_reflns_av_sigmaI/netI 0.011
_diffrn_reflns_limit_h_max 8
_diffrn_reflns_limit_h_min -8
_diffrn_reflns_limit_k_max 8
_diffrn_reflns_limit_k_min -8
_diffrn_reflns_limit_l_max 16
_diffrn_reflns_limit_l_min 0
_diffrn_reflns_number 2327
_diffrn_reflns_theta_full 24.8
_diffrn_reflns_theta_max 24.8
_diffrn_reflns_theta_min 2.9
_diffrn_standards_decay_% 0
_diffrn_standards_interval_count 0
_diffrn_standards_number 0
_exptl_absorpt_coefficient_mu 0.27
_exptl_absorpt_correction_type none
_exptl_crystal_colour colourless'
_exptl_crystal_density_diffrn 1.385
_exptl_crystal_density_method 'not measured'
_exptl_crystal_description rectangular
_exptl_crystal_F_000 312
_exptl_crystal_size_max 0.80
_exptl_crystal_size_mid 0.48
_exptl_crystal_size_min 0.25
_refine_diff_density_max 0.18
_refine_diff_density_min -0.27
_refine_ls_extinction_method none
_refine_ls_goodness_of_fit_ref 1.07
_refine_ls_hydrogen_treatment refall
_refine_ls_matrix_type full
_refine_ls_number_parameters 242
_refine_ls_number_reflns 2327
_refine_ls_number_restraints 0
_refine_ls_restrained_S_all 1.07
_refine_ls_R_factor_all 0.044
_refine_ls_R_factor_gt 0.039
_refine_ls_shift/su_max <0.001
_refine_ls_shift/su_mean 0.000
_refine_ls_structure_factor_coef Fsqd
_refine_ls_weighting_details 'calc w = 1/[\s^2^(Fo^2^)+(0.1P)^2^] where P = (Fo^2^+2Fc^2^)/3'
_refine_ls_weighting_scheme calc
_refine_ls_wR_factor_gt 0.122
_refine_ls_wR_factor_ref 0.126
_reflns_number_gt 1975
_reflns_number_total 2327
_reflns_threshold_expression I>2\s(I)
_cod_data_source_file ya6168.cif
_cod_data_source_block I
_cod_original_cell_volume 720.94(16)
_cod_database_code 2203017
_cod_database_fobs_code 2203017

loop_
_symmetry_equiv_pos_as_xyz
'x, y, z'
'-x, -y, -z'

loop_
_atom_site_label
_atom_site_fract_x
_atom_site_fract_y
_atom_site_fract_z
_atom_site_U_iso_or_equiv
_atom_site_adp_type
_atom_site_calc_flag
_atom_site_refinement_flags
_atom_site_occupancy
_atom_site_disorder_assembly
_atom_site_disorder_group
_atom_site_type_symbol
Cl1 0.33854(10) 0.04550(8) 0.63609(4) 0.0819(3) Uani d . 1 . . Cl
O1 0.07517(18) -0.77037(17) 0.99174(7) 0.0507(3) Uani d . 1 . . O
N1 0.0434(2) -0.49176(19) 0.84166(9) 0.0437(3) Uani d . 1 . . N
N2 -0.0262(2) -0.65076(19) 0.84888(9) 0.0432(3) Uani d . 1 . . N
N3 -0.0855(2) -0.9054(2) 0.89720(10) 0.0520(4) Uani d . 1 . . N
N4 -0.1552(2) -0.8679(2) 0.81252(10) 0.0533(4) Uani d . 1 . . N
C1 0.4266(3) -0.3349(3) 0.88282(15) 0.0624(5) Uani d . 1 . . C
C2 0.4972(3) -0.1803(4) 0.87564(17) 0.0708(6) Uani d . 1 . . C
C3 0.4711(3) -0.0630(3) 0.80058(16) 0.0611(5) Uani d . 1 . . C
C4 0.3699(3) -0.0997(3) 0.73327(13) 0.0526(4) Uani d . 1 . . C
C5 0.2985(2) -0.2542(2) 0.73927(12) 0.0478(4) Uani d . 1 . . C
C6 0.3284(2) -0.3744(2) 0.81405(12) 0.0473(4) Uani d . 1 . . C
C7 0.2599(3) -0.5480(3) 0.81911(15) 0.0574(5) Uani d . 1 . . C
C8 -0.0029(2) -0.7783(2) 0.92144(10) 0.0431(4) Uani d . 1 . . C
C9 -0.1181(2) -0.7124(2) 0.78393(11) 0.0454(4) Uani d . 1 . . C
C10 -0.1649(2) -0.6265(3) 0.69367(11) 0.0491(4) Uani d . 1 . . C
C11 -0.1725(3) -0.4417(3) 0.67111(13) 0.0554(5) Uani d . 1 . . C
C12 -0.2206(3) -0.3708(4) 0.58469(15) 0.0674(6) Uani d . 1 . . C
C13 -0.2632(3) -0.4811(4) 0.52129(15) 0.0755(7) Uani d . 1 . . C
C14 -0.2575(4) -0.6624(5) 0.54343(16) 0.0819(7) Uani d . 1 . . C
C15 -0.2090(3) -0.7354(4) 0.62860(14) 0.0682(6) Uani d . 1 . . C
H1 0.441(4) -0.407(4) 0.932(2) 0.092(8) Uiso d . 1 . . H
H2 0.569(4) -0.165(4) 0.9248(18) 0.088(7) Uiso d . 1 . . H
H3 0.527(3) 0.051(4) 0.7914(16) 0.078(6) Uiso d . 1 . . H
H4 0.229(3) -0.271(3) 0.6936(15) 0.060(5) Uiso d . 1 . . H
H5 0.299(3) -0.619(3) 0.7554(16) 0.075(6) Uiso d . 1 . . H
H6 0.324(4) -0.639(4) 0.8696(18) 0.083(7) Uiso d . 1 . . H
H7 0.004(3) -0.435(3) 0.8948(14) 0.046(5) Uiso d . 1 . . H
H8 -0.094(3) -0.999(3) 0.9231(15) 0.055(6) Uiso d . 1 . . H
H9 -0.152(3) -0.368(3) 0.7162(15) 0.058(5) Uiso d . 1 . . H
H10 -0.230(4) -0.247(5) 0.571(2) 0.091(8) Uiso d . 1 . . H
H11 -0.301(4) -0.424(4) 0.459(2) 0.094(8) Uiso d . 1 . . H
H12 -0.287(5) -0.752(5) 0.497(2) 0.120(10) Uiso d . 1 . . H
H13 -0.190(3) -0.855(4) 0.6403(17) 0.069(6) Uiso d . 1 . . H

loop_
_atom_site_aniso_label
_atom_site_aniso_U_11
_atom_site_aniso_U_22
_atom_site_aniso_U_33
_atom_site_aniso_U_12
_atom_site_aniso_U_13
_atom_site_aniso_U_23
Cl1 0.1031(5) 0.0573(4) 0.0828(4) -0.0261(3) -0.0065(3) 0.0238(3)
O1 0.0770(8) 0.0471(7) 0.0388(6) -0.0327(6) -0.0138(5) 0.0060(5)
N1 0.0565(8) 0.0365(7) 0.0433(7) -0.0224(6) -0.0072(6) 0.0033(6)
N2 0.0560(7) 0.0410(8) 0.0393(6) -0.0248(6) -0.0077(5) 0.0053(5)
N3 0.0749(9) 0.0491(9) 0.0458(7) -0.0381(8) -0.0141(6) 0.0121(6)
N4 0.0661(8) 0.0589(9) 0.0489(7) -0.0367(7) -0.0166(6) 0.0092(6)
C1 0.0682(11) 0.0681(14) 0.0553(10) -0.0242(10) -0.0160(8) 0.0086(9)
C2 0.0677(11) 0.0781(15) 0.0768(13) -0.0296(11) -0.0224(10) -0.0146(11)
C3 0.0566(10) 0.0503(11) 0.0826(13) -0.0271(9) -0.0053(9) -0.0080(10)
C4 0.0517(9) 0.0414(9) 0.0629(10) -0.0163(8) 0.0012(7) 0.0033(8)
C5 0.0505(8) 0.0469(10) 0.0507(9) -0.0209(7) -0.0092(7) 0.0002(7)
C6 0.0470(8) 0.0436(9) 0.0534(9) -0.0189(7) -0.0033(6) 0.0024(7)
C7 0.0567(10) 0.0425(10) 0.0744(12) -0.0220(8) -0.0006(9) 0.0040(9)
C8 0.0559(8) 0.0427(9) 0.0363(7) -0.0248(7) -0.0043(6) 0.0026(6)
C9 0.0473(8) 0.0509(10) 0.0441(8) -0.0238(7) -0.0073(6) 0.0017(7)
C10 0.0424(8) 0.0620(11) 0.0456(8) -0.0194(8) -0.0073(6) 0.0060(7)
C11 0.0521(9) 0.0594(12) 0.0512(9) -0.0118(8) -0.0078(7) 0.0078(8)
C12 0.0570(10) 0.0729(15) 0.0644(11) -0.0089(10) -0.0092(8) 0.0231(10)
C13 0.0646(11) 0.108(2) 0.0539(11) -0.0225(12) -0.0197(9) 0.0240(12)
C14 0.0918(15) 0.111(2) 0.0571(11) -0.0431(15) -0.0308(10) 0.0104(12)
C15 0.0815(13) 0.0804(16) 0.0582(11) -0.0408(12) -0.0252(9) 0.0088(10)

loop_
_atom_type_symbol
_atom_type_description
_atom_type_scat_dispersion_real
_atom_type_scat_dispersion_imag
_atom_type_scat_source
C C 0.0033 0.0016 'International Tables Vol C Tables 4.2.6.8 and 6.1.1.4'
H H 0.0000 0.0000 'International Tables Vol C Tables 4.2.6.8 and 6.1.1.4'
Cl Cl 0.1484 0.1585 'International Tables Vol C Tables 4.2.6.8 and 6.1.1.4'
N N 0.0061 0.0033 'International Tables Vol C Tables 4.2.6.8 and 6.1.1.4'
O O 0.0106 0.0060 'International Tables Vol C Tables 4.2.6.8 and 6.1.1.4'

loop_
_geom_angle_atom_site_label_1
_geom_angle_atom_site_label_2
_geom_angle_atom_site_label_3
_geom_angle
_geom_angle_publ_flag
N2 N1 C7 110.79(13) yes
N2 N1 H7 106.3(12) ?
C7 N1 H7 111.0(12) ?
C8 N2 C9 108.47(12) yes
C8 N2 N1 124.60(12) yes
C9 N2 N1 126.84(13) yes
C8 N3 N4 113.12(15) yes
C8 N3 H8 129.1(15) ?
N4 N3 H8 117.7(15) ?
C9 N4 N3 105.32(13) yes
C2 C1 C6 120.7(2) ?
C2 C1 H1 119.7(19) ?
C6 C1 H1 119.5(19) ?
C3 C2 C1 120.63(19) ?
C3 C2 H2 123.1(16) ?
C1 C2 H2 116.2(17) ?
C2 C3 C4 118.70(18) ?
C2 C3 H3 122.8(14) ?
C4 C3 H3 118.5(14) ?
C3 C4 C5 121.41(18) yes
C3 C4 Cl1 119.49(15) yes
C5 C4 Cl1 119.05(15) yes
C6 C5 C4 119.73(17) ?
C6 C5 H4 122.1(14) ?
C4 C5 H4 118.2(14) ?
C5 C6 C1 118.76(16) ?
C5 C6 C7 120.29(16) ?
C1 C6 C7 120.92(18) ?
N1 C7 C6 109.07(15) yes
N1 C7 H5 107.8(12) ?
C6 C7 H5 110.8(13) ?
N1 C7 H6 111.2(13) ?
C6 C7 H6 110.0(14) ?
H5 C7 H6 108.0(19) ?
O1 C8 N3 129.87(16) yes
O1 C8 N2 126.78(13) yes
N3 C8 N2 103.34(13) yes
N4 C9 N2 109.72(14) yes
N4 C9 C10 122.54(14) yes
N2 C9 C10 127.70(14) yes
C15 C10 C11 118.40(18) ?
C15 C10 C9 117.78(18) ?
C11 C10 C9 123.80(16) ?
C12 C11 C10 120.1(2) ?
C12 C11 H9 121.9(14) ?
C10 C11 H9 117.9(13) ?
C13 C12 C11 120.5(2) ?
C13 C12 H10 120.0(18) ?
C11 C12 H10 119.5(18) ?
C14 C13 C12 119.6(2) ?
C14 C13 H11 121.8(16) ?
C12 C13 H11 118.6(16) ?
C13 C14 C15 120.7(2) ?
C13 C14 H12 122.4(19) ?
C15 C14 H12 116.9(19) ?
C14 C15 C10 120.7(2) ?
C14 C15 H13 121.2(16) ?
C10 C15 H13 117.6(16) ?

loop_
_geom_bond_atom_site_label_1
_geom_bond_atom_site_label_2
_geom_bond_site_symmetry_2
_geom_bond_distance
_geom_bond_publ_flag
Cl1 C4 . 1.736(2) yes
O1 C8 . 1.2381(19) yes
N1 N2 . 1.4054(17) yes
N1 C7 . 1.472(2) yes
N1 H7 . 0.850(19) ?
N2 C8 . 1.380(2) yes
N2 C9 . 1.381(2) yes
N3 C8 . 1.332(2) yes
N3 N4 . 1.374(2) yes
N3 H8 . 0.79(2) ?
N4 C9 . 1.299(2) yes
C1 C2 . 1.379(3) ?
C1 C6 . 1.382(3) ?
C1 H1 . 0.87(3) ?
C2 C3 . 1.364(3) ?
C2 H2 . 0.97(3) ?
C3 C4 . 1.373(3) ?
C3 H3 . 1.03(2) ?
C4 C5 . 1.382(2) ?
C5 C6 . 1.375(3) ?
C5 H4 . 0.91(2) ?
C6 C7 . 1.504(2) yes
C7 H5 . 1.02(2) ?
C7 H6 . 1.04(3) ?
C9 C10 . 1.467(2) yes
C10 C15 . 1.383(3) ?
C10 C11 . 1.386(3) ?
C11 C12 . 1.385(3) ?
C11 H9 . 0.92(2) ?
C12 C13 . 1.368(4) ?
C12 H10 . 0.92(3) ?
C13 C14 . 1.363(4) ?
C13 H11 . 1.02(3) ?
C14 C15 . 1.373(3) ?
C14 H12 . 1.04(3) ?
C15 H13 . 0.87(3) ?

loop_
_geom_hbond_atom_site_label_D
_geom_hbond_atom_site_label_H
_geom_hbond_atom_site_label_A
_geom_hbond_site_symmetry_A
_geom_hbond_distance_DH
_geom_hbond_distance_HA
_geom_hbond_distance_DA
_geom_hbond_angle_DHA
N1 H7 O1 2_547 0.850(19) 2.15(2) 2.9810(15) 164(2)
N3 H8 O1 2_537 0.79(2) 2.06(2) 2.8322(17) 167(2)

loop_
_cod_related_entry_id
_cod_related_entry_database
_cod_related_entry_code
1 ChemSpider 353683
